data_7223176
loop_
_publ_author_name
'Shi, Yi-Xiang'
'Hu, Fei-Long'
'Zhang, Wen-Hua'
'Lang, Jian-Ping'

_publ_section_title
;
 A unique Zn(ii)-based MOF fluorescent probe for the dual detection of
 nitroaromatics and ketones in water
;
_journal_issue 48
_journal_name_full CrystEngComm
_journal_page_first 9404
_journal_paper_doi 10.1039/C5CE02000J
_journal_volume 17
_journal_year 2015
_chemical_formula_sum 'C68 H56 Cd2 N4 O14'
_chemical_formula_weight 1377.97
_chemical_name_systematic
; 
 ? 
;
_space_group_IT_number 2
_symmetry_cell_setting triclinic
_symmetry_space_group_name_Hall '-P 1'
_symmetry_space_group_name_H-M 'P -1'
_atom_sites_solution_hydrogens geom
_atom_sites_solution_primary direct
_atom_sites_solution_secondary difmap
_audit_creation_method SHELXL-97
_audit_update_record
;
2015-04-23 deposited with the CCDC.
2015-11-09 downloaded from the CCDC.
;
_cell_angle_alpha 91.322(3)
_cell_angle_beta 104.162(3)
_cell_angle_gamma 90.048(3)
_cell_formula_units_Z 2
_cell_length_a 12.9180(5)
_cell_length_b 14.8371(6)
_cell_length_c 15.9001(5)
_cell_measurement_reflns_used 5473
_cell_measurement_temperature 293(2)
_cell_measurement_theta_max 22.2320
_cell_measurement_theta_min 3.0900
_cell_volume 2954.03(19)
_computing_cell_refinement 'Bruker SMART'
_computing_data_collection 'Bruker SMART'
_computing_data_reduction 'Bruker SHELXTL'
_computing_molecular_graphics 'Bruker SHELXTL'
_computing_publication_material 'Bruker SHELXTL'
_computing_structure_refinement 'SHELXL-97 (Sheldrick, 1997)'
_computing_structure_solution 'SHELXS-97 (Sheldrick, 1990)'
_diffrn_ambient_temperature 293(2)
_diffrn_measured_fraction_theta_full 0.998
_diffrn_measured_fraction_theta_max 0.998
_diffrn_measurement_device_type 'CCD area detector'
_diffrn_measurement_method 'phi and omega scans'
_diffrn_radiation_monochromator graphite
_diffrn_radiation_source 'fine-focus sealed tube'
_diffrn_radiation_type MoK\a
_diffrn_radiation_wavelength 0.71073
_diffrn_reflns_av_R_equivalents 0.0322
_diffrn_reflns_av_sigmaI/netI 0.0455
_diffrn_reflns_limit_h_max 15
_diffrn_reflns_limit_h_min -15
_diffrn_reflns_limit_k_max 17
_diffrn_reflns_limit_k_min -17
_diffrn_reflns_limit_l_max 18
_diffrn_reflns_limit_l_min -18
_diffrn_reflns_number 27123
_diffrn_reflns_theta_full 25.01
_diffrn_reflns_theta_max 25.01
_diffrn_reflns_theta_min 2.95
_exptl_absorpt_coefficient_mu 0.793
_exptl_absorpt_correction_T_max 0.8575
_exptl_absorpt_correction_T_min 0.8512
_exptl_absorpt_correction_type multi-scan
_exptl_absorpt_process_details sadabs
_exptl_crystal_colour colorless
_exptl_crystal_density_diffrn 1.549
_exptl_crystal_density_method 'not measured'
_exptl_crystal_description Block
_exptl_crystal_F_000 1400
_exptl_crystal_size_max 0.21
_exptl_crystal_size_mid 0.20
_exptl_crystal_size_min 0.20
_refine_diff_density_max 0.417
_refine_diff_density_min -0.505
_refine_diff_density_rms 0.058
_refine_ls_extinction_method none
_refine_ls_goodness_of_fit_ref 1.015
_refine_ls_hydrogen_treatment constr
_refine_ls_matrix_type full
_refine_ls_number_parameters 807
_refine_ls_number_reflns 10418
_refine_ls_number_restraints 0
_refine_ls_restrained_S_all 1.015
_refine_ls_R_factor_all 0.0512
_refine_ls_R_factor_gt 0.0327
_refine_ls_shift/su_max 0.004
_refine_ls_shift/su_mean 0.000
_refine_ls_structure_factor_coef Fsqd
_refine_ls_weighting_details 'calc w=1/[\s^2^(Fo^2^)+(0.0288P)^2^+0.3162P] where P=(Fo^2^+2Fc^2^)/3'
_refine_ls_weighting_scheme calc
_refine_ls_wR_factor_gt 0.0647
_refine_ls_wR_factor_ref 0.0706
_reflns_number_gt 8073
_reflns_number_total 10418
_reflns_threshold_expression >2sigma(I)
_cod_data_source_file c5ce02000j2.cif
_cod_data_source_block 2
_cod_depositor_comments
;
The following automatic conversions were performed:

'_symmetry_cell_setting' value 'Triclinic' changed to 'triclinic'
according to
/usr/data/users/saulius/crontab/automatic-downloads/rss-feeds/RSC/lib/dictionaries/cif_core.dic
dictionary named 'cif_core.dic' version 2.4.2 from 2011-04-26.

'_refine_ls_hydrogen_treatment' value 'Constr' changed to 'constr'
according to
/usr/data/users/saulius/crontab/automatic-downloads/rss-feeds/RSC/lib/dictionaries/cif_core.dic
dictionary named 'cif_core.dic' version 2.4.2 from 2011-04-26.

Automatic conversion script
Id: cif_fix_values 3271 2015-04-21 07:52:19Z andrius 

 Adding full bibliography for 7223175--7223176.cif.
;
_cod_original_sg_symbol_H-M P-1
_cod_database_code 7223176

loop_
_symmetry_equiv_pos_as_xyz
'x, y, z'
'-x, -y, -z'

loop_
_atom_site_label
_atom_site_type_symbol
_atom_site_fract_x
_atom_site_fract_y
_atom_site_fract_z
_atom_site_U_iso_or_equiv
_atom_site_adp_type
_atom_site_occupancy
_atom_site_symmetry_multiplicity
_atom_site_calc_flag
_atom_site_refinement_flags
_atom_site_disorder_assembly
_atom_site_disorder_group
Cd1 Cd 0.836363(18) 0.519062(14) 0.355619(12) 0.03311(7) Uani 1 1 d . . .
Cd2 Cd 0.158301(19) 1.036880(15) 0.153931(13) 0.03861(7) Uani 1 1 d . . .
N1 N 0.0090(3) 1.81027(19) 0.13495(19) 0.0579(8) Uani 1 1 d . A .
N2 N 0.1184(2) 1.18442(17) 0.12387(15) 0.0420(6) Uani 1 1 d . A .
N3 N 0.8756(2) 0.66597(16) 0.39470(14) 0.0383(6) Uani 1 1 d . B .
N4 N 0.9779(3) 1.29089(17) 0.36824(17) 0.0495(7) Uani 1 1 d . B .
O1 O 0.2373(2) 1.08300(15) 0.29439(13) 0.0560(6) Uani 1 1 d . . .
O2 O 0.2108(2) 0.93774(15) 0.27193(13) 0.0563(6) Uani 1 1 d . . .
O3 O 0.44400(18) 0.93974(13) 0.67268(12) 0.0467(6) Uani 1 1 d . . .
O4 O -0.01352(17) 0.99541(14) 0.13850(13) 0.0459(5) Uani 1 1 d . . .
H4B H -0.0131 0.9659 0.1838 0.055 Uiso 1 1 d R . .
H4C H -0.0258 0.9569 0.0968 0.055 Uiso 1 1 d R . .
O5 O 0.15080(18) 0.96140(15) 0.01473(13) 0.0474(6) Uani 1 1 d . . .
O6 O 0.30217(19) 1.00545(19) 0.09891(14) 0.0691(8) Uani 1 1 d . . .
O7 O 0.48908(18) 0.75139(16) -0.15025(13) 0.0568(6) Uani 1 1 d . . .
O8 O 0.55891(17) 0.44230(13) -0.17265(11) 0.0429(5) Uani 1 1 d . . .
O9 O 0.75006(18) 0.57388(14) 0.21999(12) 0.0472(6) Uani 1 1 d . . .
O10 O 0.79905(19) 0.43237(15) 0.22534(12) 0.0504(6) Uani 1 1 d . . .
O11 O 1.00678(16) 0.47429(13) 0.36535(12) 0.0424(5) Uani 1 1 d . . .
H11B H 1.0116 0.4178 0.3731 0.051 Uiso 1 1 d R . .
H11C H 1.0486 0.5009 0.4084 0.051 Uiso 1 1 d R . .
O12 O 0.69299(19) 0.46620(19) 0.39784(14) 0.0697(8) Uani 1 1 d . . .
O13 O 0.84137(17) 0.45758(14) 0.49709(12) 0.0437(5) Uani 1 1 d . . .
O14 O 0.50960(18) 0.24743(15) 0.66396(12) 0.0524(6) Uani 1 1 d . . .
C1 C -0.0371(3) 1.7573(3) 0.1802(2) 0.0657(11) Uani 1 1 d . . .
H1 H -0.0808 1.7837 0.2124 0.079 Uiso 1 1 calc R . .
C2 C -0.0250(4) 1.6660(3) 0.1827(2) 0.0702(12) Uani 1 1 d . A .
H2 H -0.0602 1.6325 0.2161 0.084 Uiso 1 1 calc R . .
C3 C 0.0374(3) 1.6234(2) 0.1377(2) 0.0591(10) Uani 1 1 d . . .
C4 C 0.0864(3) 1.6772(3) 0.0899(3) 0.0771(12) Uani 1 1 d . A .
H4 H 0.1306 1.6519 0.0576 0.093 Uiso 1 1 calc R . .
C5 C 0.0695(4) 1.7693(3) 0.0900(3) 0.0784(13) Uani 1 1 d . . .
H5 H 0.1027 1.8044 0.0564 0.094 Uiso 1 1 calc R A .
C6 C 0.0384(5) 1.5237(4) 0.1452(3) 0.0524(13) Uani 0.724(6) 1 d P A 1
H6 H -0.0013 1.4983 0.1802 0.063 Uiso 0.724(6) 1 calc PR A 1
C7 C 0.0921(4) 1.4695(4) 0.1054(3) 0.0520(13) Uani 0.724(6) 1 d P A 1
H7 H 0.1312 1.4944 0.0696 0.062 Uiso 0.724(6) 1 calc PR A 1
C7' C 0.0434(13) 1.4677(10) 0.1397(9) 0.0520(13) Uani 0.276(6) 1 d P A 2
H7' H -0.0113 1.4722 0.1683 0.062 Uiso 0.276(6) 1 calc PR A 2
C6' C 0.0865(13) 1.5327(10) 0.1163(9) 0.0524(13) Uani 0.276(6) 1 d P A 2
H6' H 0.1421 1.5283 0.0888 0.063 Uiso 0.276(6) 1 calc PR A 2
C8 C 0.0931(4) 1.3709(2) 0.1150(2) 0.0660(11) Uani 1 1 d . . .
C9 C 0.0309(3) 1.3175(3) 0.1548(2) 0.0629(11) Uani 1 1 d . A .
H9 H -0.0206 1.3437 0.1792 0.075 Uiso 1 1 calc R . .
C10 C 0.0463(3) 1.2258(2) 0.15780(19) 0.0479(8) Uani 1 1 d . . .
H10 H 0.0043 1.1912 0.1847 0.057 Uiso 1 1 calc R A .
C11 C 0.1770(3) 1.2365(3) 0.0859(2) 0.0646(11) Uani 1 1 d . . .
H11 H 0.2282 1.2091 0.0619 0.077 Uiso 1 1 calc R A .
C12 C 0.1662(4) 1.3274(3) 0.0803(3) 0.0751(12) Uani 1 1 d . A .
H12 H 0.2090 1.3601 0.0525 0.090 Uiso 1 1 calc R . .
C13 C 0.4063(3) 1.2232(2) 0.81558(19) 0.0450(8) Uani 1 1 d . . .
H13 H 0.4229 1.2843 0.8224 0.054 Uiso 1 1 calc R . .
C14 C 0.3216(3) 1.1905(2) 0.8445(2) 0.0519(9) Uani 1 1 d . . .
H14 H 0.2812 1.2292 0.8702 0.062 Uiso 1 1 calc R . .
C15 C 0.2973(3) 1.0994(2) 0.8347(2) 0.0502(9) Uani 1 1 d . . .
H15 H 0.2405 1.0765 0.8541 0.060 Uiso 1 1 calc R . .
C16 C 0.3573(3) 1.0431(2) 0.79645(18) 0.0418(8) Uani 1 1 d . . .
H16 H 0.3408 0.9819 0.7907 0.050 Uiso 1 1 calc R . .
C17 C 0.4423(2) 1.07489(19) 0.76590(16) 0.0339(7) Uani 1 1 d . . .
C18 C 0.4675(2) 1.1667(2) 0.77659(16) 0.0354(7) Uani 1 1 d . . .
C19 C 0.5080(3) 1.0080(2) 0.72800(19) 0.0454(8) Uani 1 1 d . . .
H19A H 0.5492 1.0403 0.6948 0.054 Uiso 1 1 calc R . .
H19B H 0.5579 0.9789 0.7750 0.054 Uiso 1 1 calc R . .
C20 C 0.3975(2) 0.9610(2) 0.58839(17) 0.0371(7) Uani 1 1 d . . .
C21 C 0.3957(3) 1.0465(2) 0.55511(18) 0.0407(8) Uani 1 1 d . . .
H21 H 0.4281 1.0947 0.5902 0.049 Uiso 1 1 calc R . .
C22 C 0.3451(3) 1.0594(2) 0.46896(18) 0.0411(8) Uani 1 1 d . . .
H22 H 0.3433 1.1171 0.4469 0.049 Uiso 1 1 calc R . .
C23 C 0.2974(2) 0.98926(19) 0.41479(17) 0.0347(7) Uani 1 1 d . . .
C24 C 0.3009(2) 0.9040(2) 0.44939(18) 0.0404(8) Uani 1 1 d . . .
H24 H 0.2688 0.8558 0.4141 0.049 Uiso 1 1 calc R . .
C25 C 0.3506(3) 0.8892(2) 0.53434(19) 0.0448(8) Uani 1 1 d . . .
H25 H 0.3531 0.8313 0.5559 0.054 Uiso 1 1 calc R . .
C26 C 0.2445(2) 1.0041(2) 0.32135(18) 0.0388(7) Uani 1 1 d . . .
C27 C 0.2511(3) 0.9616(2) 0.03383(18) 0.0385(8) Uani 1 1 d . . .
C28 C 0.3110(3) 0.9074(2) -0.01861(17) 0.0354(7) Uani 1 1 d . . .
C29 C 0.4208(3) 0.9064(2) 0.00437(19) 0.0523(9) Uani 1 1 d . . .
H29 H 0.4572 0.9413 0.0518 0.063 Uiso 1 1 calc R . .
C30 C 0.4779(3) 0.8551(3) -0.04114(19) 0.0570(10) Uani 1 1 d . . .
H30 H 0.5521 0.8556 -0.0246 0.068 Uiso 1 1 calc R . .
C31 C 0.4246(3) 0.8027(2) -0.11182(18) 0.0401(8) Uani 1 1 d . . .
C32 C 0.3150(3) 0.8037(2) -0.13675(18) 0.0405(8) Uani 1 1 d . . .
H32 H 0.2788 0.7695 -0.1847 0.049 Uiso 1 1 calc R . .
C33 C 0.2589(2) 0.8561(2) -0.09017(18) 0.0391(7) Uani 1 1 d . . .
H33 H 0.1847 0.8567 -0.1073 0.047 Uiso 1 1 calc R . .
C34 C 0.4442(3) 0.7102(2) -0.23358(18) 0.0425(8) Uani 1 1 d . . .
H34A H 0.4082 0.7547 -0.2742 0.051 Uiso 1 1 calc R . .
H34B H 0.3933 0.6635 -0.2293 0.051 Uiso 1 1 calc R . .
C35 C 0.5375(2) 0.67063(19) -0.26249(17) 0.0351(7) Uani 1 1 d . . .
C36 C 0.6013(3) 0.7295(2) -0.2945(2) 0.0493(9) Uani 1 1 d . . .
H36 H 0.5842 0.7904 -0.2984 0.059 Uiso 1 1 calc R . .
C37 C 0.6892(3) 0.6995(2) -0.3203(2) 0.0555(9) Uani 1 1 d . . .
H37 H 0.7317 0.7399 -0.3411 0.067 Uiso 1 1 calc R . .
C38 C 0.7145(3) 0.6089(2) -0.3154(2) 0.0552(9) Uani 1 1 d . . .
H38 H 0.7735 0.5879 -0.3335 0.066 Uiso 1 1 calc R . .
C39 C 0.6521(3) 0.5503(2) -0.28361(19) 0.0451(8) Uani 1 1 d . . .
H39 H 0.6696 0.4894 -0.2804 0.054 Uiso 1 1 calc R . .
C40 C 0.5634(2) 0.57952(19) -0.25610(16) 0.0326(7) Uani 1 1 d . . .
C41 C 0.4963(3) 0.5104(2) -0.22460(18) 0.0424(8) Uani 1 1 d . . .
H41A H 0.4533 0.5410 -0.1907 0.051 Uiso 1 1 calc R . .
H41B H 0.4481 0.4815 -0.2744 0.051 Uiso 1 1 calc R . .
C42 C 0.6062(2) 0.46292(19) -0.08748(17) 0.0347(7) Uani 1 1 d . . .
C43 C 0.6024(3) 0.54615(19) -0.04704(17) 0.0376(7) Uani 1 1 d . . .
H43 H 0.5673 0.5942 -0.0782 0.045 Uiso 1 1 calc R . .
C44 C 0.6514(3) 0.5568(2) 0.04013(18) 0.0391(8) Uani 1 1 d . . .
H44 H 0.6479 0.6125 0.0673 0.047 Uiso 1 1 calc R . .
C45 C 0.7053(2) 0.48743(19) 0.08821(16) 0.0335(7) Uani 1 1 d . . .
C46 C 0.7091(3) 0.4047(2) 0.04651(18) 0.0418(8) Uani 1 1 d . . .
H46 H 0.7456 0.3570 0.0773 0.050 Uiso 1 1 calc R . .
C47 C 0.6594(3) 0.3925(2) -0.04027(18) 0.0422(8) Uani 1 1 d . . .
H47 H 0.6616 0.3365 -0.0672 0.051 Uiso 1 1 calc R . .
C48 C 0.7549(2) 0.4991(2) 0.18316(18) 0.0362(7) Uani 1 1 d . . .
C49 C 0.8793(3) 1.2585(2) 0.3528(2) 0.0594(10) Uani 1 1 d . . .
H49 H 0.8232 1.2992 0.3402 0.071 Uiso 1 1 calc R . .
C50 C 0.8546(4) 1.1689(3) 0.3541(2) 0.0661(11) Uani 1 1 d . B .
H50 H 0.7836 1.1506 0.3427 0.079 Uiso 1 1 calc R . .
C51 C 0.9332(4) 1.1067(2) 0.3721(2) 0.0588(11) Uani 1 1 d . . .
C52 C 1.0373(4) 1.1383(2) 0.3879(2) 0.0646(11) Uani 1 1 d . B .
H52 H 1.0943 1.0984 0.3995 0.078 Uiso 1 1 calc R . .
C53 C 1.0555(3) 1.2306(2) 0.3862(2) 0.0576(10) Uani 1 1 d . . .
H53 H 1.1258 1.2512 0.3982 0.069 Uiso 1 1 calc R B .
C54 C 0.8962(5) 1.0117(3) 0.3748(3) 0.0465(12) Uani 0.763(6) 1 d P B 1
H54 H 0.8235 1.0010 0.3667 0.056 Uiso 0.763(6) 1 calc PR B 1
C55 C 0.9606(4) 0.9429(3) 0.3879(3) 0.0477(12) Uani 0.763(6) 1 d P B 1
H55 H 1.0333 0.9531 0.3950 0.057 Uiso 0.763(6) 1 calc PR B 1
C54' C 0.9678(15) 1.0040(12) 0.3792(10) 0.0465(12) Uani 0.237(6) 1 d P B 2
H54' H 1.0349 0.9827 0.3773 0.056 Uiso 0.237(6) 1 calc PR B 2
C55' C 0.8910(16) 0.9555(12) 0.3879(10) 0.0477(12) Uani 0.237(6) 1 d P B 2
H55' H 0.8248 0.9776 0.3913 0.057 Uiso 0.237(6) 1 calc PR B 2
C56 C 0.9229(4) 0.8496(2) 0.3921(2) 0.0590(11) Uani 1 1 d . . .
C57 C 0.8181(4) 0.8180(2) 0.3752(2) 0.0608(11) Uani 1 1 d . B .
H57 H 0.7616 0.8584 0.3633 0.073 Uiso 1 1 calc R . .
C58 C 0.7982(3) 0.7267(2) 0.3759(2) 0.0492(8) Uani 1 1 d . . .
H58 H 0.7276 0.7067 0.3626 0.059 Uiso 1 1 calc R B .
C59 C 0.9754(3) 0.6978(2) 0.41414(19) 0.0460(8) Uani 1 1 d . . .
H59 H 1.0308 0.6568 0.4297 0.055 Uiso 1 1 calc R B .
C60 C 1.0012(3) 0.7863(2) 0.4127(2) 0.0592(10) Uani 1 1 d . B .
H60 H 1.0726 0.8040 0.4258 0.071 Uiso 1 1 calc R . .
C61 C 0.7425(3) 0.4434(2) 0.47158(18) 0.0370(7) Uani 1 1 d . . .
C62 C 0.6836(2) 0.39482(19) 0.52673(17) 0.0353(7) Uani 1 1 d . . .
C63 C 0.5740(3) 0.3823(2) 0.49899(19) 0.0559(10) Uani 1 1 d . . .
H63 H 0.5373 0.4071 0.4471 0.067 Uiso 1 1 calc R . .
C64 C 0.5185(3) 0.3342(3) 0.5464(2) 0.0615(11) Uani 1 1 d . . .
H64 H 0.4450 0.3267 0.5267 0.074 Uiso 1 1 calc R . .
C65 C 0.5724(3) 0.2967(2) 0.62398(17) 0.0394(8) Uani 1 1 d . . .
C66 C 0.6809(3) 0.30961(19) 0.65403(18) 0.0371(7) Uani 1 1 d . . .
H66 H 0.7172 0.2857 0.7065 0.044 Uiso 1 1 calc R . .
C67 C 0.7354(2) 0.35880(19) 0.60493(17) 0.0354(7) Uani 1 1 d . . .
H67 H 0.8087 0.3676 0.6253 0.042 Uiso 1 1 calc R . .
C68 C 0.5576(3) 0.2094(2) 0.74655(17) 0.0425(8) Uani 1 1 d . . .
H68A H 0.5924 0.2560 0.7876 0.051 Uiso 1 1 calc R . .
H68B H 0.6102 0.1646 0.7407 0.051 Uiso 1 1 calc R . .

loop_
_atom_site_aniso_label
_atom_site_aniso_U_11
_atom_site_aniso_U_22
_atom_site_aniso_U_33
_atom_site_aniso_U_23
_atom_site_aniso_U_13
_atom_site_aniso_U_12
Cd1 0.03739(15) 0.03087(12) 0.03078(11) 0.00399(9) 0.00748(10) -0.00370(10)
Cd2 0.04063(16) 0.03918(14) 0.03486(12) -0.00410(10) 0.00744(10) 0.00639(11)
N1 0.065(2) 0.0407(17) 0.0676(19) 0.0054(15) 0.0141(17) 0.0033(16)
N2 0.0453(18) 0.0383(15) 0.0424(14) 0.0000(12) 0.0108(13) 0.0014(14)
N3 0.0404(17) 0.0312(14) 0.0406(14) 0.0013(11) 0.0047(12) 0.0005(13)
N4 0.059(2) 0.0327(15) 0.0561(16) 0.0016(12) 0.0136(15) -0.0005(16)
O1 0.082(2) 0.0420(14) 0.0404(12) 0.0028(10) 0.0068(12) 0.0065(13)
O2 0.0664(18) 0.0465(14) 0.0444(12) -0.0058(11) -0.0082(11) -0.0048(13)
O3 0.0632(16) 0.0356(12) 0.0351(11) 0.0016(9) -0.0002(11) 0.0073(12)
O4 0.0483(15) 0.0448(13) 0.0466(12) -0.0011(10) 0.0158(11) 0.0018(11)
O5 0.0373(14) 0.0582(15) 0.0480(12) -0.0071(10) 0.0137(11) 0.0060(12)
O6 0.0449(16) 0.106(2) 0.0522(14) -0.0396(14) 0.0075(12) 0.0054(15)
O7 0.0443(15) 0.0821(17) 0.0404(12) -0.0147(11) 0.0051(11) 0.0272(13)
O8 0.0566(15) 0.0366(12) 0.0296(10) 0.0019(9) -0.0006(10) -0.0015(11)
O9 0.0642(17) 0.0401(13) 0.0348(11) -0.0006(10) 0.0076(11) -0.0042(12)
O10 0.0588(16) 0.0503(14) 0.0359(11) 0.0033(10) -0.0004(11) 0.0079(13)
O11 0.0421(14) 0.0328(11) 0.0500(12) -0.0006(9) 0.0067(10) -0.0010(11)
O12 0.0429(16) 0.117(2) 0.0454(13) 0.0374(14) 0.0008(12) -0.0195(15)
O13 0.0332(14) 0.0525(14) 0.0444(12) 0.0106(10) 0.0068(10) -0.0076(11)
O14 0.0479(15) 0.0718(16) 0.0365(11) 0.0174(11) 0.0068(10) -0.0193(13)
C1 0.076(3) 0.062(3) 0.065(2) -0.007(2) 0.030(2) 0.005(2)
C2 0.094(3) 0.056(3) 0.068(2) 0.009(2) 0.034(2) -0.014(2)
C3 0.072(3) 0.037(2) 0.061(2) 0.0037(17) 0.002(2) 0.000(2)
C4 0.073(3) 0.071(3) 0.096(3) -0.004(2) 0.037(3) 0.021(3)
C5 0.084(3) 0.066(3) 0.098(3) 0.020(2) 0.043(3) -0.008(3)
C6 0.060(4) 0.043(3) 0.062(3) 0.005(2) 0.028(3) -0.002(3)
C7 0.059(4) 0.042(3) 0.060(3) 0.010(2) 0.024(2) -0.002(3)
C7' 0.059(4) 0.042(3) 0.060(3) 0.010(2) 0.024(2) -0.002(3)
C6' 0.060(4) 0.043(3) 0.062(3) 0.005(2) 0.028(3) -0.002(3)
C8 0.079(3) 0.037(2) 0.067(2) 0.0067(18) -0.012(2) -0.008(2)
C9 0.069(3) 0.058(2) 0.056(2) -0.0116(18) 0.007(2) 0.027(2)
C10 0.050(2) 0.046(2) 0.0495(19) 0.0037(15) 0.0152(17) 0.0043(18)
C11 0.063(3) 0.061(3) 0.078(3) 0.011(2) 0.033(2) 0.003(2)
C12 0.072(3) 0.055(3) 0.101(3) 0.017(2) 0.025(3) -0.010(2)
C13 0.054(2) 0.0354(18) 0.0487(18) 0.0008(14) 0.0175(17) -0.0018(17)
C14 0.056(2) 0.052(2) 0.054(2) -0.0026(17) 0.0252(18) 0.0048(19)
C15 0.042(2) 0.061(2) 0.0523(19) 0.0126(17) 0.0203(17) 0.0009(19)
C16 0.046(2) 0.0338(17) 0.0435(17) 0.0084(14) 0.0069(16) -0.0043(16)
C17 0.0368(19) 0.0365(17) 0.0261(14) 0.0053(12) 0.0027(13) 0.0029(15)
C18 0.0397(19) 0.0381(17) 0.0281(15) 0.0053(12) 0.0075(13) -0.0009(15)
C19 0.043(2) 0.050(2) 0.0379(17) -0.0016(15) -0.0005(15) 0.0100(17)
C20 0.039(2) 0.0373(18) 0.0349(16) 0.0008(13) 0.0088(14) 0.0071(15)
C21 0.047(2) 0.0327(17) 0.0390(17) -0.0040(13) 0.0048(15) -0.0028(16)
C22 0.054(2) 0.0296(17) 0.0395(17) 0.0055(13) 0.0115(16) 0.0031(16)
C23 0.0318(18) 0.0361(17) 0.0368(16) -0.0024(13) 0.0098(14) 0.0017(15)
C24 0.041(2) 0.0321(17) 0.0442(18) -0.0093(14) 0.0044(15) -0.0039(16)
C25 0.057(2) 0.0278(16) 0.0482(18) -0.0006(14) 0.0107(17) 0.0019(16)
C26 0.0351(19) 0.045(2) 0.0372(16) -0.0049(15) 0.0108(14) 0.0044(16)
C27 0.043(2) 0.0408(19) 0.0343(17) 0.0053(14) 0.0139(16) 0.0049(17)
C28 0.040(2) 0.0381(17) 0.0291(15) 0.0024(13) 0.0100(14) 0.0042(15)
C29 0.040(2) 0.077(3) 0.0350(17) -0.0164(16) 0.0013(15) 0.0049(19)
C30 0.029(2) 0.094(3) 0.0436(19) -0.0183(18) 0.0016(16) 0.012(2)
C31 0.040(2) 0.0463(19) 0.0338(16) 0.0029(14) 0.0093(15) 0.0134(16)
C32 0.041(2) 0.0404(18) 0.0383(17) -0.0056(14) 0.0072(15) 0.0020(16)
C33 0.0289(18) 0.0446(19) 0.0434(17) -0.0004(14) 0.0083(14) 0.0001(15)
C34 0.038(2) 0.0422(19) 0.0475(18) -0.0045(14) 0.0114(15) 0.0039(16)
C35 0.0383(19) 0.0356(17) 0.0315(15) -0.0035(12) 0.0092(14) 0.0021(15)
C36 0.056(2) 0.0353(18) 0.059(2) 0.0040(15) 0.0183(18) 0.0039(18)
C37 0.056(3) 0.049(2) 0.071(2) 0.0077(18) 0.033(2) -0.002(2)
C38 0.047(2) 0.065(2) 0.062(2) -0.0023(18) 0.0301(19) 0.007(2)
C39 0.049(2) 0.0372(18) 0.0516(19) -0.0032(15) 0.0168(17) 0.0063(17)
C40 0.0327(18) 0.0398(18) 0.0237(14) -0.0019(12) 0.0039(13) -0.0003(15)
C41 0.040(2) 0.0457(19) 0.0373(16) 0.0075(14) 0.0010(14) -0.0024(17)
C42 0.0370(19) 0.0357(17) 0.0319(15) 0.0017(13) 0.0093(14) -0.0071(15)
C43 0.047(2) 0.0314(16) 0.0330(16) 0.0059(13) 0.0073(14) 0.0011(15)
C44 0.049(2) 0.0312(17) 0.0407(17) -0.0011(13) 0.0172(15) -0.0028(16)
C45 0.0315(18) 0.0382(17) 0.0316(15) 0.0037(13) 0.0090(13) -0.0039(15)
C46 0.046(2) 0.0354(17) 0.0417(17) 0.0070(14) 0.0051(15) 0.0076(16)
C47 0.056(2) 0.0314(17) 0.0366(17) -0.0032(13) 0.0065(15) 0.0010(16)
C48 0.0345(19) 0.0425(19) 0.0336(16) 0.0006(14) 0.0125(14) -0.0081(16)
C49 0.058(3) 0.042(2) 0.069(2) 0.0021(17) -0.001(2) 0.001(2)
C50 0.069(3) 0.047(2) 0.073(2) 0.0092(19) 0.000(2) -0.018(2)
C51 0.095(4) 0.036(2) 0.0447(19) 0.0002(16) 0.016(2) -0.010(2)
C52 0.086(3) 0.047(2) 0.069(2) 0.0080(18) 0.034(2) 0.028(2)
C53 0.056(3) 0.059(2) 0.068(2) 0.0010(19) 0.034(2) -0.001(2)
C54 0.043(3) 0.035(2) 0.061(2) 0.004(2) 0.011(3) 0.001(3)
C55 0.045(3) 0.034(2) 0.065(3) 0.001(2) 0.015(3) 0.002(3)
C54' 0.043(3) 0.035(2) 0.061(2) 0.004(2) 0.011(3) 0.001(3)
C55' 0.045(3) 0.034(2) 0.065(3) 0.001(2) 0.015(3) 0.002(3)
C56 0.091(3) 0.036(2) 0.0439(19) -0.0016(15) 0.007(2) -0.016(2)
C57 0.081(3) 0.037(2) 0.056(2) 0.0055(16) 0.001(2) 0.023(2)
C58 0.046(2) 0.040(2) 0.056(2) 0.0020(16) 0.0017(17) 0.0063(18)
C59 0.045(2) 0.041(2) 0.0520(19) -0.0030(15) 0.0108(17) -0.0022(18)
C60 0.061(3) 0.052(2) 0.064(2) -0.0012(18) 0.014(2) -0.018(2)
C61 0.041(2) 0.0365(17) 0.0342(17) 0.0009(13) 0.0111(15) -0.0052(16)
C62 0.0383(19) 0.0365(17) 0.0318(15) 0.0012(13) 0.0103(14) -0.0060(15)
C63 0.044(2) 0.081(3) 0.0386(17) 0.0247(17) 0.0010(16) -0.012(2)
C64 0.035(2) 0.098(3) 0.0468(19) 0.0233(19) -0.0010(16) -0.018(2)
C65 0.043(2) 0.0431(18) 0.0339(16) 0.0025(13) 0.0120(15) -0.0091(16)
C66 0.041(2) 0.0369(17) 0.0329(15) 0.0044(13) 0.0078(14) -0.0010(16)
C67 0.0323(18) 0.0368(17) 0.0379(16) -0.0024(13) 0.0105(14) -0.0003(15)
C68 0.047(2) 0.0432(19) 0.0379(17) 0.0044(14) 0.0118(15) -0.0053(17)

loop_
_atom_type_symbol
_atom_type_description
_atom_type_scat_dispersion_real
_atom_type_scat_dispersion_imag
_atom_type_scat_source
C C 0.0033 0.0016 'International Tables Vol C Tables 4.2.6.8 and 6.1.1.4'
H H 0.0000 0.0000 'International Tables Vol C Tables 4.2.6.8 and 6.1.1.4'
N N 0.0061 0.0033 'International Tables Vol C Tables 4.2.6.8 and 6.1.1.4'
O O 0.0106 0.0060 'International Tables Vol C Tables 4.2.6.8 and 6.1.1.4'
Cd Cd -0.8075 1.2024 'International Tables Vol C Tables 4.2.6.8 and 6.1.1.4'

loop_
_geom_angle_atom_site_label_1
_geom_angle_atom_site_label_2
_geom_angle_atom_site_label_3
_geom_angle
_geom_angle_site_symmetry_3
O12 Cd1 O11 136.54(8) .
O12 Cd1 N3 113.47(10) .
O11 Cd1 N3 96.59(8) .
O12 Cd1 O9 99.42(8) .
O11 Cd1 O9 114.06(7) .
N3 Cd1 O9 85.65(8) .
O12 Cd1 O10 93.95(9) .
O11 Cd1 O10 83.76(7) .
N3 Cd1 O10 136.32(8) .
O9 Cd1 O10 55.62(7) .
O12 Cd1 O13 54.90(7) .
O11 Cd1 O13 90.81(7) .
N3 Cd1 O13 99.84(8) .
O9 Cd1 O13 153.89(8) .
O10 Cd1 O13 123.84(7) .
O12 Cd1 C48 97.28(8) .
O11 Cd1 C48 100.07(8) .
N3 Cd1 C48 111.43(9) .
O9 Cd1 C48 27.65(8) .
O10 Cd1 C48 27.97(8) .
O13 Cd1 C48 145.21(8) .
O12 Cd1 C61 27.20(8) .
O11 Cd1 C61 114.56(9) .
N3 Cd1 C61 109.30(8) .
O9 Cd1 C61 126.55(9) .
O10 Cd1 C61 110.05(8) .
O13 Cd1 C61 27.70(7) .
C48 Cd1 C61 121.81(9) .
O4 Cd2 O6 140.97(8) .
O4 Cd2 N2 94.09(8) .
O6 Cd2 N2 105.77(10) .
O4 Cd2 O1 111.71(8) .
O6 Cd2 O1 102.47(8) .
N2 Cd2 O1 87.84(8) .
O4 Cd2 O2 89.85(8) .
O6 Cd2 O2 94.33(9) .
N2 Cd2 O2 141.75(8) .
O1 Cd2 O2 55.74(7) .
O4 Cd2 O5 87.92(7) .
O6 Cd2 O5 54.67(8) .
N2 Cd2 O5 106.00(8) .
O1 Cd2 O5 155.43(8) .
O2 Cd2 O5 112.16(8) .
O4 Cd2 C26 102.21(8) .
O6 Cd2 C26 99.27(9) .
N2 Cd2 C26 115.03(9) .
O1 Cd2 C26 27.83(8) .
O2 Cd2 C26 27.91(8) .
O5 Cd2 C26 136.60(9) .
O4 Cd2 C27 114.17(9) .
O6 Cd2 C27 27.30(9) .
N2 Cd2 C27 110.49(8) .
O1 Cd2 C27 128.57(10) .
O2 Cd2 C27 102.32(8) .
O5 Cd2 C27 27.58(8) .
C26 Cd2 C27 118.07(9) .
C1 N1 C5 115.5(3) .
C10 N2 C11 116.6(3) .
C10 N2 Cd2 119.7(2) .
C11 N2 Cd2 122.6(2) .
C58 N3 C59 116.4(3) .
C58 N3 Cd1 118.9(2) .
C59 N3 Cd1 122.2(2) .
C49 N4 C53 116.0(3) .
C26 O1 Cd2 92.93(18) .
C26 O2 Cd2 89.52(18) .
C20 O3 C19 118.0(2) .
C27 O5 Cd2 88.43(17) .
C27 O6 Cd2 95.8(2) .
C31 O7 C34 118.8(2) .
C42 O8 C41 118.4(2) .
C48 O9 Cd1 92.32(18) .
C48 O10 Cd1 90.97(17) .
C61 O12 Cd1 96.56(19) .
C61 O13 Cd1 88.29(16) .
C65 O14 C68 118.6(2) .
N1 C1 C2 124.0(3) .
C3 C2 C1 121.1(3) .
C2 C3 C4 116.1(3) .
C2 C3 C6 114.0(4) .
C4 C3 C6 129.8(4) .
C2 C3 C6' 146.9(6) .
C4 C3 C6' 97.0(6) .
C6 C3 C6' 33.2(5) .
C3 C4 C5 119.5(4) .
N1 C5 C4 123.9(4) .
C7 C6 C3 123.9(5) .
C6 C7 C8 122.7(5) .
C6' C7' C8 112.5(15) .
C7' C6' C3 112.2(15) .
C12 C8 C9 116.7(3) .
C12 C8 C7 114.1(4) .
C9 C8 C7 129.2(4) .
C12 C8 C7' 147.9(7) .
C9 C8 C7' 95.2(6) .
C7 C8 C7' 34.0(5) .
C10 C9 C8 119.6(3) .
N2 C10 C9 122.9(3) .
N2 C11 C12 123.7(4) .
C11 C12 C8 120.4(4) .
C14 C13 C18 121.4(3) .
C13 C14 C15 119.3(3) .
C16 C15 C14 119.8(3) .
C15 C16 C17 121.9(3) .
C16 C17 C18 118.3(3) .
C16 C17 C19 118.8(3) .
C18 C17 C19 122.8(3) .
C13 C18 C17 119.4(3) .
C13 C18 C68 117.1(3) 1_565
C17 C18 C68 123.5(3) 1_565
O3 C19 C17 113.2(3) .
O3 C20 C21 124.7(3) .
O3 C20 C25 115.7(3) .
C21 C20 C25 119.6(3) .
C22 C21 C20 119.2(3) .
C23 C22 C21 121.9(3) .
C22 C23 C24 117.9(3) .
C22 C23 C26 121.3(3) .
C24 C23 C26 120.8(3) .
C25 C24 C23 121.5(3) .
C24 C25 C20 119.9(3) .
O1 C26 O2 121.8(3) .
O1 C26 C23 118.5(3) .
O2 C26 C23 119.6(3) .
O1 C26 Cd2 59.25(15) .
O2 C26 Cd2 62.57(16) .
C23 C26 Cd2 176.9(2) .
O6 C27 O5 120.2(3) .
O6 C27 C28 119.0(3) .
O5 C27 C28 120.8(3) .
O6 C27 Cd2 56.91(15) .
O5 C27 Cd2 63.98(15) .
C28 C27 Cd2 168.7(2) .
C29 C28 C33 118.2(3) .
C29 C28 C27 120.2(3) .
C33 C28 C27 121.6(3) .
C30 C29 C28 121.4(3) .
C29 C30 C31 119.9(3) .
O7 C31 C32 125.3(3) .
O7 C31 C30 115.0(3) .
C32 C31 C30 119.7(3) .
C31 C32 C33 119.6(3) .
C28 C33 C32 121.3(3) .
O7 C34 C35 105.4(2) .
C36 C35 C40 119.5(3) .
C36 C35 C34 117.3(3) .
C40 C35 C34 123.2(3) .
C37 C36 C35 121.2(3) .
C36 C37 C38 119.6(3) .
C39 C38 C37 119.6(3) .
C38 C39 C40 121.6(3) .
C39 C40 C35 118.5(3) .
C39 C40 C41 118.6(3) .
C35 C40 C41 122.9(3) .
O8 C41 C40 113.1(2) .
O8 C42 C47 115.1(3) .
O8 C42 C43 125.2(3) .
C47 C42 C43 119.6(3) .
C44 C43 C42 119.1(3) .
C43 C44 C45 122.1(3) .
C44 C45 C46 118.1(3) .
C44 C45 C48 121.5(3) .
C46 C45 C48 120.4(3) .
C47 C46 C45 120.6(3) .
C46 C47 C42 120.5(3) .
O9 C48 O10 121.1(3) .
O9 C48 C45 119.7(3) .
O10 C48 C45 119.3(3) .
O9 C48 Cd1 60.02(14) .
O10 C48 Cd1 61.05(14) .
C45 C48 Cd1 177.7(2) .
N4 C49 C50 124.2(4) .
C51 C50 C49 120.3(4) .
C50 C51 C52 117.0(3) .
C50 C51 C54 115.2(4) .
C52 C51 C54 127.8(4) .
C50 C51 C54' 149.2(8) .
C52 C51 C54' 93.7(8) .
C54 C51 C54' 34.5(6) .
C51 C52 C53 119.0(4) .
N4 C53 C52 123.4(4) .
C55 C54 C51 123.4(5) .
C54 C55 C56 122.7(5) .
C55' C54' C51 110.1(17) .
C54' C55' C56 111.2(17) .
C60 C56 C57 116.4(3) .
C60 C56 C55 115.4(4) .
C57 C56 C55 128.2(4) .
C60 C56 C55' 147.9(8) .
C57 C56 C55' 95.1(8) .
C55 C56 C55' 34.0(6) .
C58 C57 C56 119.9(3) .
N3 C58 C57 122.8(3) .
N3 C59 C60 124.1(3) .
C59 C60 C56 120.3(4) .
O12 C61 O13 120.2(3) .
O12 C61 C62 118.8(3) .
O13 C61 C62 120.9(3) .
O12 C61 Cd1 56.24(14) .
O13 C61 Cd1 64.01(14) .
C62 C61 Cd1 173.2(2) .
C67 C62 C63 117.9(3) .
C67 C62 C61 121.9(3) .
C63 C62 C61 120.2(3) .
C64 C63 C62 121.5(3) .
C63 C64 C65 119.8(3) .
O14 C65 C66 125.4(3) .
O14 C65 C64 114.6(3) .
C66 C65 C64 120.0(3) .
C65 C66 C67 119.2(3) .
C62 C67 C66 121.6(3) .
O14 C68 C18 105.8(2) 1_545

loop_
_geom_bond_atom_site_label_1
_geom_bond_atom_site_label_2
_geom_bond_distance
_geom_bond_site_symmetry_2
Cd1 O12 2.264(2) .
Cd1 O11 2.270(2) .
Cd1 N3 2.275(2) .
Cd1 O9 2.3368(19) .
Cd1 O10 2.359(2) .
Cd1 O13 2.4330(18) .
Cd1 C48 2.695(3) .
Cd1 C61 2.705(3) .
Cd2 O4 2.256(2) .
Cd2 O6 2.284(2) .
Cd2 N2 2.284(2) .
Cd2 O1 2.305(2) .
Cd2 O2 2.377(2) .
Cd2 O5 2.4379(19) .
Cd2 C26 2.678(3) .
Cd2 C27 2.712(3) .
N1 C1 1.313(4) .
N1 C5 1.321(5) .
N2 C10 1.330(4) .
N2 C11 1.334(4) .
N3 C58 1.330(4) .
N3 C59 1.334(4) .
N4 C49 1.324(4) .
N4 C53 1.327(4) .
O1 C26 1.252(4) .
O2 C26 1.254(3) .
O3 C20 1.372(3) .
O3 C19 1.443(4) .
O5 C27 1.256(4) .
O6 C27 1.250(4) .
O7 C31 1.369(3) .
O7 C34 1.432(3) .
O8 C42 1.370(3) .
O8 C41 1.439(3) .
O9 C48 1.252(3) .
O10 C48 1.265(4) .
O12 C61 1.245(3) .
O13 C61 1.258(3) .
O14 C65 1.367(3) .
O14 C68 1.436(3) .
C1 C2 1.365(5) .
C2 C3 1.350(5) .
C3 C4 1.370(5) .
C3 C6 1.487(6) .
C3 C6' 1.554(16) .
C4 C5 1.384(5) .
C6 C7 1.312(9) .
C7 C8 1.475(6) .
C7' C6' 1.22(2) .
C7' C8 1.651(16) .
C8 C12 1.361(5) .
C8 C9 1.394(5) .
C9 C10 1.375(5) .
C11 C12 1.359(5) .
C13 C14 1.378(4) .
C13 C18 1.388(4) .
C14 C15 1.383(4) .
C15 C16 1.371(4) .
C16 C17 1.391(4) .
C17 C18 1.397(4) .
C17 C19 1.514(4) .
C18 C68 1.507(4) 1_565
C20 C21 1.384(4) .
C20 C25 1.394(4) .
C21 C22 1.384(4) .
C22 C23 1.380(4) .
C23 C24 1.388(4) .
C23 C26 1.497(4) .
C24 C25 1.369(4) .
C27 C28 1.493(4) .
C28 C29 1.376(4) .
C28 C33 1.383(4) .
C29 C30 1.372(4) .
C30 C31 1.387(4) .
C31 C32 1.374(4) .
C32 C33 1.383(4) .
C34 C35 1.506(4) .
C35 C36 1.388(4) .
C35 C40 1.393(4) .
C36 C37 1.370(4) .
C37 C38 1.383(5) .
C38 C39 1.371(4) .
C39 C40 1.389(4) .
C40 C41 1.513(4) .
C42 C47 1.383(4) .
C42 C43 1.386(4) .
C43 C44 1.381(4) .
C44 C45 1.381(4) .
C45 C46 1.389(4) .
C45 C48 1.494(4) .
C46 C47 1.380(4) .
C49 C50 1.369(5) .
C50 C51 1.355(5) .
C51 C52 1.386(5) .
C51 C54 1.493(6) .
C51 C54' 1.587(17) .
C52 C53 1.392(5) .
C54 C55 1.305(9) .
C55 C56 1.476(6) .
C54' C55' 1.26(3) .
C55' C56 1.624(18) .
C56 C60 1.366(5) .
C56 C57 1.393(5) .
C57 C58 1.380(4) .
C59 C60 1.357(4) .
C61 C62 1.490(4) .
C62 C67 1.380(4) .
C62 C63 1.387(4) .
C63 C64 1.372(4) .
C64 C65 1.388(4) .
C65 C66 1.377(4) .
C66 C67 1.391(4) .
C68 C18 1.507(4) 1_545
